data_4101329
loop_
_publ_author_name
'Jabri, Amir'
'Temple, Claire'
'Crewdson, Patrick'
'Gambarotta, Sandro'
'Korobkov, Ilia'
'Duchateau, Robbert'

_publ_section_title
;
 Role of the metal oxidation state in the SNS-Cr catalyst for ethylene
 trimerization: isolation of di- and trivalent cationic intermediates.
;
_journal_issue 28
_journal_name_full 'Journal of the American Chemical Society'
_journal_page_first 9238
_journal_page_last 9247
_journal_paper_doi 10.1021/ja0623717
_journal_volume 128
_journal_year 2006
_chemical_formula_sum 'C16 H30 Cl Cr N S2'
_chemical_formula_weight 387.98
_chemical_name_systematic
; 
 ? 
;
_space_group_IT_number 2
_symmetry_cell_setting triclinic
_symmetry_space_group_name_Hall '-P 1'
_symmetry_space_group_name_H-M 'P -1'
_atom_sites_solution_hydrogens geom
_atom_sites_solution_primary direct
_atom_sites_solution_secondary difmap
_audit_creation_method SHELXL-97
_cell_angle_alpha 79.18(3)
_cell_angle_beta 78.75(6)
_cell_angle_gamma 85.58(4)
_cell_formula_units_Z 2
_cell_length_a 8.019(3)
_cell_length_b 8.794(4)
_cell_length_c 14.224(6)
_cell_measurement_reflns_used 307
_cell_measurement_temperature 209(2)
_cell_measurement_theta_max 23.22
_cell_measurement_theta_min 1.48
_cell_volume 965.5(7)
_computing_cell_refinement 'SMART, Bruker (2000)'
_computing_data_collection 'SMART, Bruker (2000)'
_computing_data_reduction 'XPREP, Bruker (2000)'
_computing_molecular_graphics 'SHELXTL, Bruker (2000)'
_computing_publication_material 'SHELXTL, Bruker (2000)'
_computing_structure_refinement 'SHELXL-97 (Sheldrick, 1997)'
_computing_structure_solution 'SHELXS-97 (Sheldrick, 1990)'
_diffrn_ambient_temperature 209(2)
_diffrn_measured_fraction_theta_full 0.997
_diffrn_measured_fraction_theta_max 0.997
_diffrn_measurement_device_type 'CCD area detector'
_diffrn_measurement_method 'phi and omega scans'
_diffrn_radiation_monochromator graphite
_diffrn_radiation_source 'fine-focus sealed tube'
_diffrn_radiation_type MoK\a
_diffrn_radiation_wavelength 0.71073
_diffrn_reflns_av_R_equivalents 0.0401
_diffrn_reflns_av_sigmaI/netI 0.0561
_diffrn_reflns_limit_h_max 8
_diffrn_reflns_limit_h_min -8
_diffrn_reflns_limit_k_max 9
_diffrn_reflns_limit_k_min -9
_diffrn_reflns_limit_l_max 15
_diffrn_reflns_limit_l_min -15
_diffrn_reflns_number 6672
_diffrn_reflns_theta_full 23.22
_diffrn_reflns_theta_max 23.22
_diffrn_reflns_theta_min 1.48
_diffrn_standards_decay_% <1
_exptl_absorpt_coefficient_mu 0.941
_exptl_absorpt_correction_T_max 0.8874
_exptl_absorpt_correction_T_min 0.8341
_exptl_absorpt_correction_type multi-scan
_exptl_absorpt_process_details 'SADABS, Bruker (2000)'
_exptl_crystal_colour blue
_exptl_crystal_density_diffrn 1.335
_exptl_crystal_density_meas 0
_exptl_crystal_density_method 'not measured'
_exptl_crystal_description block
_exptl_crystal_F_000 412
_exptl_crystal_size_max 0.20
_exptl_crystal_size_mid 0.15
_exptl_crystal_size_min 0.13
_refine_diff_density_max 0.303
_refine_diff_density_min -0.315
_refine_diff_density_rms 0.058
_refine_ls_extinction_method none
_refine_ls_goodness_of_fit_ref 1.012
_refine_ls_hydrogen_treatment constr
_refine_ls_matrix_type full
_refine_ls_number_parameters 190
_refine_ls_number_reflns 2746
_refine_ls_number_restraints 0
_refine_ls_restrained_S_all 1.012
_refine_ls_R_factor_all 0.0610
_refine_ls_R_factor_gt 0.0397
_refine_ls_shift/su_max 0.001
_refine_ls_shift/su_mean 0.001
_refine_ls_structure_factor_coef Fsqd
_refine_ls_weighting_details 'calc w=1/[\s^2^(Fo^2^)+(0.0208P)^2^+0.6036P] where P=(Fo^2^+2Fc^2^)/3'
_refine_ls_weighting_scheme calc
_refine_ls_wR_factor_gt 0.0671
_refine_ls_wR_factor_ref 0.0720
_reflns_number_gt 2135
_reflns_number_total 2746
_reflns_threshold_expression >2sigma(I)
_cod_data_source_file ja0623717si20060406_014755.cif
_cod_data_source_block sg2368
_cod_depositor_comments
;
The following automatic conversions were performed:
'_symmetry_cell_setting' value 'Triclinic' changed to 'triclinic'
according to '/home/saulius/struct/CIF-dictionaries/cif_core.dic'
dictionary named 'cif_core.dic' version 2.4.1 from 2010-06-29.

Automatic conversion script
Id: cif_fix_enum 1527 2010-12-29 10:47:43Z saulius 
;
_cod_original_sg_symbol_H-M P-1
_cod_database_code 4101329

loop_
_symmetry_equiv_pos_as_xyz
'x, y, z'
'-x, -y, -z'

loop_
_atom_site_label
_atom_site_type_symbol
_atom_site_fract_x
_atom_site_fract_y
_atom_site_fract_z
_atom_site_U_iso_or_equiv
_atom_site_adp_type
_atom_site_occupancy
_atom_site_symmetry_multiplicity
_atom_site_calc_flag
_atom_site_refinement_flags
Cr1 Cr 0.45278(7) 0.90852(6) 0.59996(4) 0.02145(17) Uani 1 1 d .
Cl1 Cl 0.28816(12) 0.69474(10) 0.67966(6) 0.0365(3) Uani 1 1 d .
N1 N 0.6074(3) 1.0923(3) 0.53663(18) 0.0207(7) Uani 1 1 d .
S1 S 0.24878(11) 1.13507(10) 0.67055(6) 0.0261(2) Uani 1 1 d .
S2 S 0.65130(11) 0.87977(10) 0.72143(6) 0.0262(2) Uani 1 1 d .
C1 C 0.5669(4) 1.2403(4) 0.5730(2) 0.0241(8) Uani 1 1 d .
H1A H 0.6281 1.3231 0.5260 0.029 Uiso 1 1 calc R
H1B H 0.6071 1.2321 0.6346 0.029 Uiso 1 1 calc R
C2 C 0.3788(4) 1.2833(4) 0.5887(2) 0.0287(9) Uani 1 1 d .
H2A H 0.3418 1.3031 0.5256 0.034 Uiso 1 1 calc R
H2B H 0.3596 1.3795 0.6153 0.034 Uiso 1 1 calc R
C3 C 0.3062(4) 1.1357(4) 0.7892(2) 0.0226(8) Uani 1 1 d .
H3A H 0.4311 1.1184 0.7827 0.027 Uiso 1 1 calc R
C4 C 0.2210(5) 0.9978(4) 0.8596(2) 0.0344(9) Uani 1 1 d .
H4A H 0.0974 1.0094 0.8637 0.041 Uiso 1 1 calc R
H4B H 0.2606 0.9017 0.8352 0.041 Uiso 1 1 calc R
C5 C 0.2635(5) 0.9885(4) 0.9602(3) 0.0445(11) Uani 1 1 d .
H5A H 0.2025 0.9036 1.0052 0.053 Uiso 1 1 calc R
H5B H 0.3857 0.9650 0.9570 0.053 Uiso 1 1 calc R
C6 C 0.2159(5) 1.1384(5) 0.9993(3) 0.0458(11) Uani 1 1 d .
H6A H 0.2530 1.1303 1.0618 0.055 Uiso 1 1 calc R
H6B H 0.0920 1.1559 1.0102 0.055 Uiso 1 1 calc R
C7 C 0.2992(5) 1.2742(4) 0.9277(2) 0.0389(10) Uani 1 1 d .
H7A H 0.4229 1.2621 0.9229 0.047 Uiso 1 1 calc R
H7B H 0.2613 1.3704 0.9523 0.047 Uiso 1 1 calc R
C8 C 0.2561(5) 1.2866(4) 0.8265(2) 0.0313(9) Uani 1 1 d .
H8A H 0.1338 1.3093 0.8295 0.038 Uiso 1 1 calc R
H8B H 0.3172 1.3716 0.7816 0.038 Uiso 1 1 calc R
C9 C 0.7873(4) 1.0451(4) 0.5403(2) 0.0257(8) Uani 1 1 d .
H9A H 0.8587 1.1318 0.5068 0.031 Uiso 1 1 calc R
H9B H 0.8200 0.9587 0.5048 0.031 Uiso 1 1 calc R
C10 C 0.8229(4) 0.9957(4) 0.6437(2) 0.0284(9) Uani 1 1 d .
H10A H 0.8335 1.0879 0.6712 0.034 Uiso 1 1 calc R
H10B H 0.9308 0.9349 0.6418 0.034 Uiso 1 1 calc R
C11 C 0.7579(4) 0.6885(4) 0.7478(2) 0.0267(8) Uani 1 1 d .
H11A H 0.8689 0.7041 0.7644 0.032 Uiso 1 1 calc R
C12 C 0.7922(4) 0.6014(4) 0.6625(2) 0.0328(9) Uani 1 1 d .
H12A H 0.8624 0.6633 0.6063 0.039 Uiso 1 1 calc R
H12B H 0.6843 0.5848 0.6441 0.039 Uiso 1 1 calc R
C13 C 0.8842(5) 0.4444(4) 0.6904(3) 0.0353(10) Uani 1 1 d .
H13A H 0.8970 0.3860 0.6369 0.042 Uiso 1 1 calc R
H13B H 0.9982 0.4615 0.7006 0.042 Uiso 1 1 calc R
C14 C 0.7859(5) 0.3503(4) 0.7827(3) 0.0363(10) Uani 1 1 d .
H14A H 0.6786 0.3206 0.7694 0.044 Uiso 1 1 calc R
H14B H 0.8524 0.2552 0.8018 0.044 Uiso 1 1 calc R
C15 C 0.7477(5) 0.4401(4) 0.8662(3) 0.0353(9) Uani 1 1 d .
H15A H 0.8545 0.4603 0.8844 0.042 Uiso 1 1 calc R
H15B H 0.6787 0.3780 0.9228 0.042 Uiso 1 1 calc R
C16 C 0.6521(4) 0.5939(4) 0.8372(2) 0.0309(9) Uani 1 1 d .
H16A H 0.5420 0.5741 0.8228 0.037 Uiso 1 1 calc R
H16B H 0.6312 0.6518 0.8912 0.037 Uiso 1 1 calc R

loop_
_atom_site_aniso_label
_atom_site_aniso_U_11
_atom_site_aniso_U_22
_atom_site_aniso_U_33
_atom_site_aniso_U_23
_atom_site_aniso_U_13
_atom_site_aniso_U_12
Cr1 0.0235(3) 0.0200(3) 0.0207(3) -0.0012(2) -0.0048(2) -0.0038(2)
Cl1 0.0435(6) 0.0294(6) 0.0350(6) 0.0026(4) -0.0060(4) -0.0153(4)
N1 0.0205(16) 0.0203(16) 0.0227(16) -0.0049(13) -0.0056(12) -0.0019(13)
S1 0.0248(5) 0.0285(5) 0.0259(5) -0.0074(4) -0.0052(4) 0.0002(4)
S2 0.0269(5) 0.0249(5) 0.0265(5) -0.0023(4) -0.0073(4) 0.0018(4)
C1 0.031(2) 0.022(2) 0.0199(19) -0.0019(15) -0.0069(15) -0.0066(16)
C2 0.042(2) 0.022(2) 0.023(2) -0.0035(16) -0.0085(17) 0.0007(17)
C3 0.0212(19) 0.026(2) 0.0199(18) -0.0036(15) -0.0032(15) -0.0004(16)
C4 0.038(2) 0.029(2) 0.035(2) -0.0026(18) -0.0038(18) -0.0086(18)
C5 0.056(3) 0.045(3) 0.029(2) 0.0094(19) -0.011(2) -0.015(2)
C6 0.052(3) 0.060(3) 0.026(2) -0.003(2) -0.0070(19) -0.020(2)
C7 0.052(3) 0.039(2) 0.028(2) -0.0083(18) -0.0081(19) -0.010(2)
C8 0.037(2) 0.030(2) 0.027(2) -0.0036(17) -0.0090(17) -0.0023(18)
C9 0.024(2) 0.026(2) 0.028(2) -0.0045(16) -0.0046(16) -0.0074(16)
C10 0.029(2) 0.027(2) 0.032(2) -0.0047(17) -0.0101(17) -0.0043(17)
C11 0.026(2) 0.027(2) 0.030(2) -0.0052(16) -0.0117(16) 0.0021(16)
C12 0.034(2) 0.036(2) 0.027(2) -0.0035(17) -0.0043(17) 0.0008(18)
C13 0.038(2) 0.031(2) 0.040(2) -0.0121(18) -0.0114(19) 0.0083(18)
C14 0.039(2) 0.027(2) 0.048(2) -0.0086(19) -0.019(2) 0.0000(18)
C15 0.045(2) 0.031(2) 0.032(2) 0.0014(18) -0.0185(18) -0.0034(19)
C16 0.036(2) 0.033(2) 0.027(2) -0.0063(17) -0.0115(17) -0.0033(18)

loop_
_atom_type_symbol
_atom_type_description
_atom_type_scat_dispersion_real
_atom_type_scat_dispersion_imag
_atom_type_scat_source
C C 0.0033 0.0016 'International Tables Vol C Tables 4.2.6.8 and 6.1.1.4'
H H 0.0000 0.0000 'International Tables Vol C Tables 4.2.6.8 and 6.1.1.4'
N N 0.0061 0.0033 'International Tables Vol C Tables 4.2.6.8 and 6.1.1.4'
S S 0.1246 0.1234 'International Tables Vol C Tables 4.2.6.8 and 6.1.1.4'
Cl Cl 0.1484 0.1585 'International Tables Vol C Tables 4.2.6.8 and 6.1.1.4'
Cr Cr 0.3209 0.6236 'International Tables Vol C Tables 4.2.6.8 and 6.1.1.4'

loop_
_geom_angle_atom_site_label_1
_geom_angle_atom_site_label_2
_geom_angle_atom_site_label_3
_geom_angle
_geom_angle_site_symmetry_1
_geom_angle_site_symmetry_3
N1 Cr1 N1 88.61(11) . 2_676
N1 Cr1 Cl1 176.29(8) . .
N1 Cr1 Cl1 94.68(8) 2_676 .
N1 Cr1 S2 80.26(8) . .
N1 Cr1 S2 154.52(8) 2_676 .
Cl1 Cr1 S2 96.04(5) . .
N1 Cr1 S1 82.04(9) . .
N1 Cr1 S1 104.93(8) 2_676 .
Cl1 Cr1 S1 98.73(6) . .
S2 Cr1 S1 96.20(5) . .
N1 Cr1 Cr1 44.60(8) . 2_676
N1 Cr1 Cr1 44.01(7) 2_676 2_676
Cl1 Cr1 Cr1 138.67(5) . 2_676
S2 Cr1 Cr1 121.10(5) . 2_676
S1 Cr1 Cr1 94.86(6) . 2_676
C9 N1 C1 109.0(2) . .
C9 N1 Cr1 110.17(19) . .
C1 N1 Cr1 118.0(2) . .
C9 N1 Cr1 112.4(2) . 2_676
C1 N1 Cr1 114.97(18) . 2_676
Cr1 N1 Cr1 91.39(11) . 2_676
C2 S1 C3 103.54(16) . .
C2 S1 Cr1 91.21(12) . .
C3 S1 Cr1 104.11(11) . .
C10 S2 C11 102.51(16) . .
C10 S2 Cr1 97.74(11) . .
C11 S2 Cr1 116.17(12) . .
N1 C1 C2 112.7(3) . .
C1 C2 S1 113.7(2) . .
C8 C3 C4 111.6(3) . .
C8 C3 S1 113.3(2) . .
C4 C3 S1 106.7(2) . .
C5 C4 C3 110.3(3) . .
C6 C5 C4 112.1(3) . .
C5 C6 C7 110.5(3) . .
C6 C7 C8 112.2(3) . .
C3 C8 C7 109.9(3) . .
N1 C9 C10 113.7(3) . .
C9 C10 S2 110.8(2) . .
C16 C11 C12 111.0(3) . .
C16 C11 S2 108.7(2) . .
C12 C11 S2 113.8(2) . .
C11 C12 C13 110.3(3) . .
C14 C13 C12 111.1(3) . .
C15 C14 C13 112.1(3) . .
C14 C15 C16 110.8(3) . .
C11 C16 C15 109.4(3) . .

loop_
_geom_bond_atom_site_label_1
_geom_bond_atom_site_label_2
_geom_bond_distance
_geom_bond_site_symmetry_2
Cr1 N1 2.071(3) .
Cr1 N1 2.093(3) 2_676
Cr1 Cl1 2.3581(16) .
Cr1 S2 2.5359(17) .
Cr1 S1 2.6948(17) .
Cr1 Cr1 2.9796(18) 2_676
N1 C9 1.479(4) .
N1 C1 1.479(4) .
N1 Cr1 2.093(3) 2_676
S1 C2 1.818(3) .
S1 C3 1.835(3) .
S2 C10 1.831(3) .
S2 C11 1.835(3) .
C1 C2 1.511(4) .
C3 C8 1.518(4) .
C3 C4 1.531(4) .
C4 C5 1.521(5) .
C5 C6 1.519(5) .
C6 C7 1.520(5) .
C7 C8 1.528(4) .
C9 C10 1.530(4) .
C11 C16 1.523(4) .
C11 C12 1.524(5) .
C12 C13 1.536(4) .
C13 C14 1.523(5) .
C14 C15 1.516(5) .
C15 C16 1.530(5) .

loop_
_geom_torsion_atom_site_label_1
_geom_torsion_atom_site_label_2
_geom_torsion_atom_site_label_3
_geom_torsion_atom_site_label_4
_geom_torsion
_geom_torsion_site_symmetry_1
_geom_torsion_site_symmetry_4
N1 Cr1 N1 C9 -114.5(2) 2_676 .
Cl1 Cr1 N1 C9 38.0(13) . .
S2 Cr1 N1 C9 42.47(19) . .
S1 Cr1 N1 C9 140.2(2) . .
Cr1 Cr1 N1 C9 -114.5(2) 2_676 .
N1 Cr1 N1 C1 119.4(2) 2_676 .
Cl1 Cr1 N1 C1 -88.0(12) . .
S2 Cr1 N1 C1 -83.6(2) . .
S1 Cr1 N1 C1 14.1(2) . .
Cr1 Cr1 N1 C1 119.4(2) 2_676 .
N1 Cr1 N1 Cr1 0.0 2_676 2_676
Cl1 Cr1 N1 Cr1 152.6(12) . 2_676
S2 Cr1 N1 Cr1 156.98(9) . 2_676
S1 Cr1 N1 Cr1 -105.28(9) . 2_676
N1 Cr1 S1 C2 11.57(13) . .
N1 Cr1 S1 C2 -74.84(14) 2_676 .
Cl1 Cr1 S1 C2 -172.10(11) . .
S2 Cr1 S1 C2 90.79(12) . .
Cr1 Cr1 S1 C2 -31.25(12) 2_676 .
N1 Cr1 S1 C3 -92.71(13) . .
N1 Cr1 S1 C3 -179.12(13) 2_676 .
Cl1 Cr1 S1 C3 83.62(12) . .
S2 Cr1 S1 C3 -13.49(11) . .
Cr1 Cr1 S1 C3 -135.54(11) 2_676 .
N1 Cr1 S2 C10 -18.37(13) . .
N1 Cr1 S2 C10 47.0(2) 2_676 .
Cl1 Cr1 S2 C10 161.34(12) . .
S1 Cr1 S2 C10 -99.16(12) . .
Cr1 Cr1 S2 C10 0.33(12) 2_676 .
N1 Cr1 S2 C11 -126.45(15) . .
N1 Cr1 S2 C11 -61.1(2) 2_676 .
Cl1 Cr1 S2 C11 53.26(13) . .
S1 Cr1 S2 C11 152.76(13) . .
Cr1 Cr1 S2 C11 -107.75(13) 2_676 .
C9 N1 C1 C2 -169.8(3) . .
Cr1 N1 C1 C2 -43.2(3) . .
Cr1 N1 C1 C2 62.9(3) 2_676 .
N1 C1 C2 S1 56.2(3) . .
C3 S1 C2 C1 68.1(3) . .
Cr1 S1 C2 C1 -36.7(2) . .
C2 S1 C3 C8 64.7(3) . .
Cr1 S1 C3 C8 159.4(2) . .
C2 S1 C3 C4 -172.1(2) . .
Cr1 S1 C3 C4 -77.3(2) . .
C8 C3 C4 C5 -56.3(4) . .
S1 C3 C4 C5 179.5(3) . .
C3 C4 C5 C6 55.4(4) . .
C4 C5 C6 C7 -55.0(4) . .
C5 C6 C7 C8 55.3(4) . .
C4 C3 C8 C7 56.4(4) . .
S1 C3 C8 C7 176.9(2) . .
C6 C7 C8 C3 -56.1(4) . .
C1 N1 C9 C10 69.3(3) . .
Cr1 N1 C9 C10 -61.7(3) . .
Cr1 N1 C9 C10 -162.0(2) 2_676 .
N1 C9 C10 S2 40.6(3) . .
C11 S2 C10 C9 113.4(2) . .
Cr1 S2 C10 C9 -5.7(2) . .
C10 S2 C11 C16 161.2(2) . .
Cr1 S2 C11 C16 -93.6(2) . .
C10 S2 C11 C12 -74.5(3) . .
Cr1 S2 C11 C12 30.7(3) . .
C16 C11 C12 C13 -58.0(4) . .
S2 C11 C12 C13 179.0(2) . .
C11 C12 C13 C14 54.4(4) . .
C12 C13 C14 C15 -53.9(4) . .
C13 C14 C15 C16 55.8(4) . .
C12 C11 C16 C15 59.6(4) . .
S2 C11 C16 C15 -174.5(2) . .
C14 C15 C16 C11 -57.9(4) . .
